data_1507715
loop_
_publ_author_name
'Miao, Maozhong'
'Cao, Jian'
'Zhang, Jingjing'
'Huang, Xian'
'Wu, Luling'

_publ_section_title
;
 PdCl(2)-Catalyzed Oxidative Cycloisomerization of
 3-Cyclopropylideneprop-2-en-1-ones.
;
_journal_issue 11
_journal_name_full 'Organic letters'
_journal_page_first 2718
_journal_page_last 2721
_journal_paper_doi 10.1021/ol300927n
_journal_volume 14
_journal_year 2012
_chemical_formula_moiety 'C19 H16 O2'
_chemical_formula_sum 'C19 H16 O2'
_chemical_formula_weight 276.32
_chemical_name_systematic
; 
 ? 
;
_space_group_IT_number 2
_symmetry_cell_setting triclinic
_symmetry_space_group_name_Hall '-P 1'
_symmetry_space_group_name_H-M 'P -1'
_atom_sites_solution_hydrogens geom
_atom_sites_solution_primary direct
_atom_sites_solution_secondary difmap
_audit_creation_method SHELXL-97
_cell_angle_alpha 110.973(8)
_cell_angle_beta 96.112(7)
_cell_angle_gamma 113.906(8)
_cell_formula_units_Z 2
_cell_length_a 9.0049(7)
_cell_length_b 9.2666(8)
_cell_length_c 10.8332(10)
_cell_measurement_reflns_used 1857
_cell_measurement_temperature 293(2)
_cell_measurement_theta_max 29.2988
_cell_measurement_theta_min 3.6630
_cell_volume 737.42(14)
_computing_cell_refinement
;
CrysAlisPro, Oxford Diffraction Ltd.,
Version 1.171.33.52 (release 06-11-2009 CrysAlis171 .NET)
(compiled Nov  6 2009,16:24:50)
;
_computing_data_collection
;
CrysAlisPro, Oxford Diffraction Ltd.,
Version 1.171.33.52 (release 06-11-2009 CrysAlis171 .NET)
(compiled Nov  6 2009,16:24:50)
;
_computing_data_reduction
;
CrysAlisPro, Oxford Diffraction Ltd.,
Version 1.171.33.52 (release 06-11-2009 CrysAlis171 .NET)
(compiled Nov  6 2009,16:24:50)
;
_computing_molecular_graphics
;
 OLEX2: a complete structure solution, refinement and analysis program.
 Dolomanov et al., J. Appl. Cryst. (2009). 42, 339-341
;
_computing_publication_material
;
 OLEX2: a complete structure solution, refinement and analysis program.
 Dolomanov et al., J. Appl. Cryst. (2009). 42, 339-341
;
_diffrn_ambient_temperature 293(2)
_diffrn_detector_area_resol_mean 10.3592
_diffrn_measured_fraction_theta_full 0.997
_diffrn_measured_fraction_theta_max 0.997
_diffrn_measurement_device_type 'Xcalibur, Atlas, Gemini ultra'
_diffrn_measurement_method '\w scans'
_diffrn_radiation_monochromator graphite
_diffrn_radiation_source 'fine-focus sealed tube'
_diffrn_radiation_type MoK\a
_diffrn_radiation_wavelength 0.71073
_diffrn_reflns_av_R_equivalents 0.0173
_diffrn_reflns_av_sigmaI/netI 0.0403
_diffrn_reflns_limit_h_max 10
_diffrn_reflns_limit_h_min -10
_diffrn_reflns_limit_k_max 11
_diffrn_reflns_limit_k_min -11
_diffrn_reflns_limit_l_max 13
_diffrn_reflns_limit_l_min -9
_diffrn_reflns_number 4809
_diffrn_reflns_theta_full 25.35
_diffrn_reflns_theta_max 25.35
_diffrn_reflns_theta_min 3.67
_exptl_absorpt_coefficient_mu 0.080
_exptl_absorpt_correction_T_max 0.979
_exptl_absorpt_correction_T_min 0.973
_exptl_absorpt_correction_type multi-scan
_exptl_absorpt_process_details
;
CrysAlisPro, Oxford Diffraction Ltd.,
Version 1.171.33.53 (release 17-11-2009 CrysAlis171 .NET)
(compiled Nov 17 2009,16:58:22)
Empirical absorption correction using spherical harmonics,
 implemented in SCALE3 ABSPACK scaling algorithm.
;
_exptl_crystal_colour colorless
_exptl_crystal_density_diffrn 1.244
_exptl_crystal_density_method 'not measured'
_exptl_crystal_description block
_exptl_crystal_F_000 292
_exptl_crystal_size_max 0.34
_exptl_crystal_size_mid 0.30
_exptl_crystal_size_min 0.26
_refine_diff_density_max 0.137
_refine_diff_density_min -0.104
_refine_diff_density_rms 0.029
_refine_ls_extinction_coef 0.034(4)
_refine_ls_extinction_expression Fc^*^=kFc[1+0.001xFc^2^\l^3^/sin(2\q)]^-1/4^
_refine_ls_extinction_method SHELXL
_refine_ls_goodness_of_fit_ref 0.925
_refine_ls_hydrogen_treatment constr
_refine_ls_matrix_type full
_refine_ls_number_parameters 192
_refine_ls_number_reflns 2683
_refine_ls_number_restraints 0
_refine_ls_restrained_S_all 0.925
_refine_ls_R_factor_all 0.0679
_refine_ls_R_factor_gt 0.0389
_refine_ls_shift/su_max 0.000
_refine_ls_shift/su_mean 0.000
_refine_ls_structure_factor_coef Fsqd
_refine_ls_weighting_details 'calc w=1/[\s^2^(Fo^2^)+(0.0544P)^2^+0.0000P] where P=(Fo^2^+2Fc^2^)/3'
_refine_ls_weighting_scheme calc
_refine_ls_wR_factor_gt 0.0945
_refine_ls_wR_factor_ref 0.1017
_reflns_number_gt 1685
_reflns_number_total 2683
_reflns_threshold_expression >2sigma(I)
_cod_data_source_file ol300927n_si_002.cif
_cod_data_source_block 100602_mmz091209
_cod_depositor_comments
;
The following automatic conversions were performed:

'_symmetry_cell_setting' value 'Triclinic' changed to 'triclinic'
according to /home/saulius/struct/CIF-dictionaries/cif_core.dic
dictionary named 'cif_core.dic' version 2.4.1 from 2010-06-29.

Automatic conversion script
Id: cif_fix_values 1715 2011-07-08 13:25:40Z adriana 

The following automatic conversions were performed:

'_exptl_absorpt_correction_type' value 'multi-scan'' was replaced
with the value 'multi-scan' as specified in the replacement file
'src/cod-tools/trunk/data/replacement-values/replacement_values.lst'.

Automatic conversion script
Id: cif_fix_values 5376 2017-05-30 11:51:03Z andrius 
;
_cod_original_cell_volume 737.42(11)
_cod_database_code 1507715

loop_
_symmetry_equiv_pos_as_xyz
'x, y, z'
'-x, -y, -z'

loop_
_atom_site_label
_atom_site_type_symbol
_atom_site_fract_x
_atom_site_fract_y
_atom_site_fract_z
_atom_site_U_iso_or_equiv
_atom_site_adp_type
_atom_site_occupancy
_atom_site_symmetry_multiplicity
_atom_site_calc_flag
_atom_site_refinement_flags
O1 O 0.58609(12) 0.32732(12) 0.42575(10) 0.0520(3) Uani 1 1 d .
O2 O 0.50620(16) 0.31981(16) 0.21966(12) 0.0738(4) Uani 1 1 d .
C1 C 0.7681(2) 0.5018(2) 0.79800(17) 0.0634(5) Uani 1 1 d .
H1 H 0.7995 0.6201 0.8269 0.076 Uiso 1 1 calc R
C2 C 0.7727(2) 0.4390(2) 0.89442(17) 0.0686(5) Uani 1 1 d .
H2 H 0.8081 0.5166 0.9876 0.082 Uiso 1 1 calc R
C3 C 0.7267(2) 0.2642(2) 0.85819(17) 0.0523(4) Uani 1 1 d .
C4 C 0.6771(2) 0.15558(19) 0.71916(17) 0.0545(4) Uani 1 1 d .
H4 H 0.6461 0.0374 0.6906 0.065 Uiso 1 1 calc R
C5 C 0.67177(19) 0.21649(19) 0.62070(16) 0.0515(4) Uani 1 1 d .
H5 H 0.6370 0.1389 0.5275 0.062 Uiso 1 1 calc R
C6 C 0.71748(17) 0.39166(17) 0.65870(15) 0.0433(4) Uani 1 1 d .
C7 C 0.7278(2) 0.1966(2) 0.96483(18) 0.0700(5) Uani 1 1 d .
H7B H 0.6436 0.2057 1.0100 0.105 Uiso 1 1 calc R
H7C H 0.8379 0.2651 1.0320 0.105 Uiso 1 1 calc R
H7A H 0.7025 0.0757 0.9208 0.105 Uiso 1 1 calc R
C8 C 0.71002(18) 0.45558(18) 0.55471(15) 0.0436(4) Uani 1 1 d .
C9 C 0.79940(18) 0.60869(18) 0.55142(15) 0.0435(4) Uani 1 1 d .
C10 C 0.73453(19) 0.5860(2) 0.41150(16) 0.0497(4) Uani 1 1 d .
C11 C 0.5979(2) 0.4029(2) 0.33626(18) 0.0528(4) Uani 1 1 d .
C12 C 0.8476(2) 0.6654(3) 0.33275(19) 0.0757(6) Uani 1 1 d .
H12B H 0.9673 0.7451 0.3817 0.091 Uiso 1 1 calc R
H12A H 0.8232 0.5921 0.2353 0.091 Uiso 1 1 calc R
C13 C 0.7253(2) 0.7260(2) 0.3746(2) 0.0733(5) Uani 1 1 d .
H13A H 0.6261 0.6901 0.3027 0.088 Uiso 1 1 calc R
H13B H 0.7701 0.8431 0.4491 0.088 Uiso 1 1 calc R
C14 C 0.94520(19) 0.77087(18) 0.66119(15) 0.0437(4) Uani 1 1 d .
C15 C 0.9239(2) 0.9044(2) 0.75213(19) 0.0686(5) Uani 1 1 d .
H15 H 0.8155 0.8930 0.7453 0.082 Uiso 1 1 calc R
C16 C 1.0618(3) 1.0543(2) 0.8529(2) 0.0807(6) Uani 1 1 d .
H16 H 1.0454 1.1428 0.9144 0.097 Uiso 1 1 calc R
C17 C 1.2221(3) 1.0749(2) 0.86393(19) 0.0710(5) Uani 1 1 d .
H17 H 1.3150 1.1771 0.9317 0.085 Uiso 1 1 calc R
C18 C 1.2440(2) 0.9444(2) 0.7746(2) 0.0727(5) Uani 1 1 d .
H18 H 1.3528 0.9568 0.7816 0.087 Uiso 1 1 calc R
C19 C 1.1070(2) 0.7938(2) 0.67378(17) 0.0606(5) Uani 1 1 d .
H19 H 1.1246 0.7058 0.6130 0.073 Uiso 1 1 calc R

loop_
_atom_site_aniso_label
_atom_site_aniso_U_11
_atom_site_aniso_U_22
_atom_site_aniso_U_33
_atom_site_aniso_U_23
_atom_site_aniso_U_13
_atom_site_aniso_U_12
O1 0.0506(7) 0.0452(6) 0.0432(7) 0.0142(5) 0.0056(5) 0.0144(5)
O2 0.0726(8) 0.0797(9) 0.0468(8) 0.0201(7) 0.0009(6) 0.0274(7)
C1 0.0917(14) 0.0395(9) 0.0454(10) 0.0142(8) 0.0138(9) 0.0248(9)
C2 0.0979(15) 0.0501(10) 0.0400(10) 0.0146(8) 0.0115(10) 0.0262(10)
C3 0.0518(10) 0.0515(10) 0.0520(10) 0.0259(8) 0.0142(8) 0.0208(8)
C4 0.0612(11) 0.0394(9) 0.0585(11) 0.0213(9) 0.0163(9) 0.0206(8)
C5 0.0569(10) 0.0403(9) 0.0437(9) 0.0122(7) 0.0102(8) 0.0177(8)
C6 0.0420(9) 0.0381(8) 0.0433(9) 0.0160(7) 0.0115(7) 0.0153(7)
C7 0.0779(13) 0.0724(12) 0.0654(12) 0.0399(10) 0.0198(10) 0.0331(10)
C8 0.0431(9) 0.0402(8) 0.0377(8) 0.0110(7) 0.0078(7) 0.0176(7)
C9 0.0442(9) 0.0444(9) 0.0422(9) 0.0172(7) 0.0155(7) 0.0224(8)
C10 0.0501(10) 0.0563(10) 0.0465(10) 0.0266(8) 0.0168(8) 0.0248(9)
C11 0.0510(10) 0.0617(11) 0.0445(10) 0.0218(9) 0.0124(9) 0.0278(9)
C12 0.0674(12) 0.0933(14) 0.0606(12) 0.0444(11) 0.0230(10) 0.0232(11)
C13 0.0732(13) 0.0778(12) 0.0790(14) 0.0496(11) 0.0184(11) 0.0329(11)
C14 0.0470(9) 0.0385(8) 0.0437(9) 0.0201(7) 0.0131(7) 0.0172(7)
C15 0.0578(11) 0.0468(10) 0.0808(13) 0.0101(10) 0.0153(10) 0.0238(9)
C16 0.0828(15) 0.0430(10) 0.0819(15) 0.0045(10) 0.0175(12) 0.0212(11)
C17 0.0712(14) 0.0499(11) 0.0571(12) 0.0199(9) 0.0021(10) 0.0055(10)
C18 0.0495(11) 0.0763(13) 0.0706(13) 0.0258(11) 0.0064(10) 0.0193(11)
C19 0.0524(11) 0.0599(10) 0.0560(11) 0.0146(9) 0.0127(9) 0.0251(9)

loop_
_atom_type_symbol
_atom_type_description
_atom_type_scat_dispersion_real
_atom_type_scat_dispersion_imag
_atom_type_scat_source
C C 0.0033 0.0016 'International Tables Vol C Tables 4.2.6.8 and 6.1.1.4'
H H 0.0000 0.0000 'International Tables Vol C Tables 4.2.6.8 and 6.1.1.4'
O O 0.0106 0.0060 'International Tables Vol C Tables 4.2.6.8 and 6.1.1.4'

loop_
_geom_angle_atom_site_label_1
_geom_angle_atom_site_label_2
_geom_angle_atom_site_label_3
_geom_angle
C11 O1 C8 108.22(11)
C2 C1 C6 120.78(14)
C2 C1 H1 119.6
C6 C1 H1 119.6
C1 C2 C3 122.43(15)
C1 C2 H2 118.8
C3 C2 H2 118.8
C4 C3 C2 116.36(14)
C4 C3 C7 121.90(14)
C2 C3 C7 121.73(15)
C3 C4 C5 122.01(14)
C3 C4 H4 119.0
C5 C4 H4 119.0
C4 C5 C6 120.89(14)
C4 C5 H5 119.6
C6 C5 H5 119.6
C1 C6 C5 117.53(14)
C1 C6 C8 121.58(13)
C5 C6 C8 120.89(13)
C3 C7 H7B 109.5
C3 C7 H7C 109.5
H7B C7 H7C 109.5
C3 C7 H7A 109.5
H7B C7 H7A 109.5
H7C C7 H7A 109.5
C9 C8 O1 111.56(13)
C9 C8 C6 133.97(14)
O1 C8 C6 114.40(12)
C8 C9 C10 107.32(13)
C8 C9 C14 128.22(14)
C10 C9 C14 124.33(13)
C11 C10 C9 105.37(13)
C11 C10 C13 119.78(14)
C9 C10 C13 126.12(14)
C11 C10 C12 118.32(14)
C9 C10 C12 123.79(14)
C13 C10 C12 57.75(11)
O2 C11 O1 120.82(15)
O2 C11 C10 131.65(16)
O1 C11 C10 107.53(13)
C13 C12 C10 60.77(11)
C13 C12 H12B 117.7
C10 C12 H12B 117.7
C13 C12 H12A 117.7
C10 C12 H12A 117.7
H12B C12 H12A 114.8
C12 C13 C10 61.48(11)
C12 C13 H13A 117.6
C10 C13 H13A 117.6
C12 C13 H13B 117.6
C10 C13 H13B 117.6
H13A C13 H13B 114.7
C19 C14 C15 117.88(15)
C19 C14 C9 120.49(13)
C15 C14 C9 121.62(14)
C16 C15 C14 120.48(17)
C16 C15 H15 119.8
C14 C15 H15 119.8
C17 C16 C15 120.84(17)
C17 C16 H16 119.6
C15 C16 H16 119.6
C18 C17 C16 119.00(18)
C18 C17 H17 120.5
C16 C17 H17 120.5
C17 C18 C19 120.62(17)
C17 C18 H18 119.7
C19 C18 H18 119.7
C14 C19 C18 121.18(15)
C14 C19 H19 119.4
C18 C19 H19 119.4

loop_
_geom_bond_atom_site_label_1
_geom_bond_atom_site_label_2
_geom_bond_distance
O1 C11 1.3743(18)
O1 C8 1.4192(17)
O2 C11 1.1987(18)
C1 C2 1.370(2)
C1 C6 1.379(2)
C1 H1 0.9300
C2 C3 1.384(2)
C2 H2 0.9300
C3 C4 1.374(2)
C3 C7 1.499(2)
C4 C5 1.379(2)
C4 H4 0.9300
C5 C6 1.3848(19)
C5 H5 0.9300
C6 C8 1.455(2)
C7 H7B 0.9600
C7 H7C 0.9600
C7 H7A 0.9600
C8 C9 1.3338(19)
C9 C10 1.472(2)
C9 C14 1.478(2)
C10 C11 1.470(2)
C10 C13 1.517(2)
C10 C12 1.527(2)
C12 C13 1.470(2)
C12 H12B 0.9700
C12 H12A 0.9700
C13 H13A 0.9700
C13 H13B 0.9700
C14 C19 1.369(2)
C14 C15 1.378(2)
C15 C16 1.375(2)
C15 H15 0.9300
C16 C17 1.363(3)
C16 H16 0.9300
C17 C18 1.355(2)
C17 H17 0.9300
C18 C19 1.374(2)
C18 H18 0.9300
C19 H19 0.9300

loop_
_cod_related_entry_id
_cod_related_entry_code
_cod_related_entry_database
1 30651907 ChemSpider
